data_4085524
loop_
_publ_author_name
'Oerthel, Marie-Christine'
'Yufit, Dmitry S.'
'Fox, Mark A.'
'Bryce, Martin R.'
'Low, Paul J.'

_publ_section_title
;
 Syntheses and Structures of Buta-1,3-Diynyl Complexes from &#x201C;on
 Complex&#x201D; Cross-Coupling Reactions
;
_journal_issue 11
_journal_name_full Organometallics
_journal_page_first 2395
_journal_paper_doi 10.1021/om501186c
_journal_volume 34
_journal_year 2015
_chemical_formula_moiety 'C52 H39 N P2 Ru'
_chemical_formula_sum 'C52 H39 N P2 Ru'
_chemical_formula_weight 840.85
_chemical_name_systematic
;
 ? 
;
_space_group_crystal_system monoclinic
_space_group_IT_number 14
_space_group_name_Hall '-P 2ybc'
_space_group_name_H-M_alt 'P 1 21/c 1'
_symmetry_space_group_name_Hall '-P 2ybc'
_symmetry_space_group_name_H-M 'P 1 21/c 1'
_atom_sites_solution_hydrogens geom
_atom_sites_solution_primary direct
_atom_sites_solution_secondary difmap
_audit_creation_date 2012-11-28
_audit_creation_method
;
  Olex2 1.2-beta
  (compiled Nov  5 2012 18:22:26, GUI svn.r4372)
;
_cell_angle_alpha 90.00
_cell_angle_beta 90.5150(10)
_cell_angle_gamma 90.00
_cell_formula_units_Z 4
_cell_length_a 14.2477(6)
_cell_length_b 16.6875(8)
_cell_length_c 17.3130(8)
_cell_measurement_reflns_used 7788
_cell_measurement_temperature 120
_cell_measurement_theta_max 30.79
_cell_measurement_theta_min 2.21
_cell_volume 4116.1(3)
_computing_cell_refinement 'SAINT v6.45A (Bruker, 2003)'
_computing_data_collection 'SMART v5.625 (Bruker, 2001)'
_computing_data_reduction 'SAINT v6.45A (Bruker, 2003)'
_computing_molecular_graphics
;
O. V. Dolomanov, L. J. Bourhis, R. J. Gildea, J. A. K. Howard and H. Puschmann,
OLEX2: a complete structure solution, refinement and analysis program.
J. Appl. Cryst. (2009). 42, 339-341.
;
_computing_publication_material
;
O. V. Dolomanov, L. J. Bourhis, R. J. Gildea, J. A. K. Howard and H. Puschmann,
OLEX2: a complete structure solution, refinement and analysis program.
J. Appl. Cryst. (2009). 42, 339-341.
;
_computing_structure_refinement
;
XL, G.M. Sheldrick, Acta Cryst.
(2008). A64, 112-122
;
_computing_structure_solution
;
XS, G.M. Sheldrick, Acta Cryst.
(2008). A64, 112-122
;
_diffrn_ambient_temperature 120
_diffrn_detector 'CCD area detector'
_diffrn_detector_area_resol_mean 5.6
_diffrn_detector_type 'Bruker SMART CCD 6000 area detector'
_diffrn_measured_fraction_theta_full 1.000
_diffrn_measured_fraction_theta_max 1.000
_diffrn_measurement_device 'three-circle diffractometer'
_diffrn_measurement_device_type 'Bruker SMART CCD 6000 area detector'
_diffrn_measurement_method '\w scans'
_diffrn_radiation_monochromator graphite
_diffrn_radiation_probe x-ray
_diffrn_radiation_type MoK\a
_diffrn_radiation_wavelength 0.71073
_diffrn_radiation_xray_symbol K-L~3~
_diffrn_reflns_av_R_equivalents 0.0691
_diffrn_reflns_av_unetI/netI 0.0441
_diffrn_reflns_limit_h_max 19
_diffrn_reflns_limit_h_min -19
_diffrn_reflns_limit_k_max 22
_diffrn_reflns_limit_k_min -22
_diffrn_reflns_limit_l_max 23
_diffrn_reflns_limit_l_min -23
_diffrn_reflns_number 64895
_diffrn_reflns_theta_full 28.50
_diffrn_reflns_theta_max 28.50
_diffrn_reflns_theta_min 1.88
_diffrn_source 'sealed X-ray tube'
_diffrn_source_current 10.0
_diffrn_source_power 0.3
_diffrn_source_target Mo
_diffrn_source_type 'sealed X-ray tube'
_diffrn_source_voltage 30.0
_exptl_absorpt_coefficient_mu 0.496
_exptl_absorpt_correction_type none
_exptl_crystal_colour 'clear dark brown'
_exptl_crystal_colour_lustre clear
_exptl_crystal_colour_modifier dark
_exptl_crystal_colour_primary brown
_exptl_crystal_density_diffrn 1.357
_exptl_crystal_density_method 'not measured'
_exptl_crystal_description plate
_exptl_crystal_F_000 1728
_exptl_crystal_size_max 0.2
_exptl_crystal_size_mid 0.17
_exptl_crystal_size_min 0.06
_refine_diff_density_max 0.919
_refine_diff_density_min -0.430
_refine_diff_density_rms 0.080
_refine_ls_extinction_method none
_refine_ls_goodness_of_fit_ref 1.007
_refine_ls_hydrogen_treatment constr
_refine_ls_matrix_type full
_refine_ls_number_parameters 505
_refine_ls_number_reflns 10431
_refine_ls_number_restraints 0
_refine_ls_restrained_S_all 1.007
_refine_ls_R_factor_all 0.0497
_refine_ls_R_factor_gt 0.0330
_refine_ls_shift/su_max 0.002
_refine_ls_shift/su_mean 0.000
_refine_ls_structure_factor_coef Fsqd
_refine_ls_weighting_details 'calc w=1/[\s^2^(Fo^2^)+(0.0430P)^2^+0.0000P] where P=(Fo^2^+2Fc^2^)/3'
_refine_ls_weighting_scheme calc
_refine_ls_wR_factor_gt 0.0756
_refine_ls_wR_factor_ref 0.0818
_reflns_number_gt 7972
_reflns_number_total 10431
_reflns_threshold_expression >2sigma(I)
_cod_data_source_file om501186c_si_002.cif
_cod_data_source_block 4a_12srv232
_cod_depositor_comments 'Adding full bibliography for 4085524--4085528.cif.'
_cod_database_code 4085524
_olex2_refinement_description
;
1. Fixed Uiso
 At 1.2 times of:
  H52 of C52, H74 of C74, H73 of C73, H46 of C46, H26 of C26, H23 of C23, H7
  of C7, H10 of C10, H56 of C56, H22 of C22, H25 of C25, H45 of C45, H35 of C35,
   H75 of C75, H64 of C64, H24 of C24, H53 of C53, H63 of C63, H65 of C65, H9
  of C9, H44 of C44, H6 of C6, H55 of C55, H42 of C42, H36 of C36, H62 of C62,
  H14 of C14, H43 of C43, H33 of C33, H11 of C11, H66 of C66, H15 of C15, H34
  of C34, H12 of C12, H54 of C54, H13 of C13, H32 of C32, H76 of C76, H72 of C72
2.a Aromatic/amide H refined with riding coordinates:
 C6(H6), C7(H7), C9(H9), C10(H10), C11(H11), C12(H12), C13(H13), C14(H14),
 C15(H15), C22(H22), C23(H23), C24(H24), C25(H25), C26(H26), C32(H32), C33(H33),
  C34(H34), C35(H35), C36(H36), C42(H42), C43(H43), C44(H44), C45(H45),
 C46(H46), C52(H52), C53(H53), C54(H54), C55(H55), C56(H56), C62(H62), C63(H63),
  C64(H64), C65(H65), C66(H66), C72(H72), C73(H73), C74(H74), C75(H75), C76(H76)
;

loop_
_space_group_symop_id
_space_group_symop_operation_xyz
1 'x, y, z'
2 '-x, y+1/2, -z+1/2'
3 '-x, -y, -z'
4 'x, -y-1/2, z-1/2'

loop_
_atom_site_label
_atom_site_type_symbol
_atom_site_fract_x
_atom_site_fract_y
_atom_site_fract_z
_atom_site_U_iso_or_equiv
_atom_site_adp_type
_atom_site_occupancy
_atom_site_symmetry_multiplicity
_atom_site_calc_flag
_atom_site_refinement_flags
Ru1 Ru 0.811850(10) 0.440097(9) 0.340416(8) 0.01494(5) Uani 1 1 d .
P1 P 0.93339(3) 0.42665(3) 0.25541(3) 0.01570(10) Uani 1 1 d .
P2 P 0.68640(3) 0.45339(3) 0.25766(3) 0.01761(10) Uani 1 1 d .
N1 N 0.64261(15) -0.28930(12) 0.43933(13) 0.0440(5) Uani 1 1 d .
C1 C 0.79072(13) 0.32257(11) 0.33918(10) 0.0180(4) Uani 1 1 d .
C2 C 0.77501(14) 0.25086(12) 0.34407(11) 0.0219(4) Uani 1 1 d .
C3 C 0.75649(14) 0.17034(12) 0.34781(11) 0.0227(4) Uani 1 1 d .
C4 C 0.73932(15) 0.09991(12) 0.35306(12) 0.0249(4) Uani 1 1 d .
C5 C 0.71972(14) 0.01746(12) 0.36875(12) 0.0237(4) Uani 1 1 d .
C6 C 0.76376(15) -0.02057(12) 0.43154(13) 0.0280(5) Uani 1 1 d .
H6 H 0.8072 0.0076 0.4614 0.034 Uiso 1 1 calc R
C7 C 0.74351(15) -0.09909(13) 0.44954(13) 0.0290(5) Uani 1 1 d .
H7 H 0.7727 -0.1235 0.4917 0.035 Uiso 1 1 calc R
C8 C 0.67934(15) -0.14179(12) 0.40464(13) 0.0274(5) Uani 1 1 d .
C9 C 0.63574(16) -0.10511(13) 0.34187(14) 0.0331(5) Uani 1 1 d .
H9 H 0.5933 -0.1338 0.3115 0.040 Uiso 1 1 calc R
C10 C 0.65536(15) -0.02631(13) 0.32453(13) 0.0293(5) Uani 1 1 d .
H10 H 0.6253 -0.0020 0.2828 0.035 Uiso 1 1 calc R
C11 C 0.85168(16) 0.44035(12) 0.46523(11) 0.0263(4) Uani 1 1 d .
H11 H 0.8761 0.3952 0.4896 0.032 Uiso 1 1 calc R
C12 C 0.75511(15) 0.45996(13) 0.45795(11) 0.0254(4) Uani 1 1 d .
H12 H 0.7050 0.4302 0.4766 0.031 Uiso 1 1 calc R
C13 C 0.74933(15) 0.53337(12) 0.41702(11) 0.0241(4) Uani 1 1 d .
H13 H 0.6942 0.5601 0.4038 0.029 Uiso 1 1 calc R
C14 C 0.84107(15) 0.55909(12) 0.39977(12) 0.0238(4) Uani 1 1 d .
H14 H 0.8572 0.6058 0.3737 0.029 Uiso 1 1 calc R
C15 C 0.90398(15) 0.50096(13) 0.42934(11) 0.0258(5) Uani 1 1 d .
H15 H 0.9690 0.5026 0.4257 0.031 Uiso 1 1 calc R
C16 C 0.65868(16) -0.22414(13) 0.42379(14) 0.0329(5) Uani 1 1 d .
C21 C 0.95662(13) 0.51262(11) 0.19293(11) 0.0172(4) Uani 1 1 d .
C22 C 0.94455(13) 0.50873(12) 0.11309(11) 0.0204(4) Uani 1 1 d .
H22 H 0.9244 0.4613 0.0901 0.025 Uiso 1 1 calc R
C23 C 0.96256(14) 0.57569(12) 0.06764(12) 0.0232(4) Uani 1 1 d .
H23 H 0.9543 0.5728 0.0144 0.028 Uiso 1 1 calc R
C24 C 0.99253(14) 0.64625(12) 0.10098(12) 0.0253(4) Uani 1 1 d .
H24 H 1.0059 0.6904 0.0702 0.030 Uiso 1 1 calc R
C25 C 1.00270(15) 0.65119(12) 0.18075(12) 0.0264(4) Uani 1 1 d .
H25 H 1.0222 0.6989 0.2035 0.032 Uiso 1 1 calc R
C26 C 0.98391(14) 0.58531(12) 0.22609(11) 0.0223(4) Uani 1 1 d .
H26 H 0.9895 0.5894 0.2795 0.027 Uiso 1 1 calc R
C31 C 1.04385(13) 0.41422(11) 0.31053(11) 0.0180(4) Uani 1 1 d .
C32 C 1.12566(15) 0.45747(13) 0.29915(12) 0.0263(4) Uani 1 1 d .
H32 H 1.1275 0.4969 0.2613 0.032 Uiso 1 1 calc R
C33 C 1.20492(15) 0.44214(13) 0.34403(13) 0.0310(5) Uani 1 1 d .
H33 H 1.2591 0.4722 0.3366 0.037 Uiso 1 1 calc R
C34 C 1.20401(15) 0.38301(13) 0.39924(12) 0.0275(5) Uani 1 1 d .
H34 H 1.2574 0.3730 0.4290 0.033 Uiso 1 1 calc R
C35 C 1.12357(14) 0.33841(12) 0.41050(12) 0.0237(4) Uani 1 1 d .
H35 H 1.1230 0.2977 0.4471 0.028 Uiso 1 1 calc R
C36 C 1.04364(14) 0.35467(11) 0.36691(11) 0.0203(4) Uani 1 1 d .
H36 H 0.9892 0.3254 0.3755 0.024 Uiso 1 1 calc R
C41 C 0.94937(13) 0.34213(11) 0.18835(10) 0.0180(4) Uani 1 1 d .
C42 C 1.03739(14) 0.33164(12) 0.15415(11) 0.0211(4) Uani 1 1 d .
H42 H 1.0853 0.3680 0.1646 0.025 Uiso 1 1 calc R
C43 C 1.05366(14) 0.26820(12) 0.10529(12) 0.0238(4) Uani 1 1 d .
H43 H 1.1123 0.2619 0.0829 0.029 Uiso 1 1 calc R
C44 C 0.98234(14) 0.21356(12) 0.08945(12) 0.0245(4) Uani 1 1 d .
H44 H 0.9933 0.1706 0.0565 0.029 Uiso 1 1 calc R
C45 C 0.89570(15) 0.22305(13) 0.12254(12) 0.0257(4) Uani 1 1 d .
H45 H 0.8481 0.1864 0.1120 0.031 Uiso 1 1 calc R
C46 C 0.87896(14) 0.28755(12) 0.17186(11) 0.0211(4) Uani 1 1 d .
H46 H 0.8201 0.2939 0.1938 0.025 Uiso 1 1 calc R
C51 C 0.67156(14) 0.54841(12) 0.20542(12) 0.0233(4) Uani 1 1 d .
C52 C 0.59545(16) 0.56077(14) 0.15517(13) 0.0320(5) Uani 1 1 d .
H52 H 0.5534 0.5193 0.1451 0.038 Uiso 1 1 calc R
C53 C 0.58278(18) 0.63487(15) 0.12048(15) 0.0420(6) Uani 1 1 d .
H53 H 0.5318 0.6432 0.0875 0.050 Uiso 1 1 calc R
C54 C 0.6456(2) 0.69660(15) 0.13458(16) 0.0460(7) Uani 1 1 d .
H54 H 0.6364 0.7463 0.1113 0.055 Uiso 1 1 calc R
C55 C 0.72162(18) 0.68465(14) 0.18294(15) 0.0395(6) Uani 1 1 d .
H55 H 0.7642 0.7259 0.1918 0.047 Uiso 1 1 calc R
C56 C 0.73444(16) 0.61048(13) 0.21846(13) 0.0290(5) Uani 1 1 d .
H56 H 0.7857 0.6025 0.2512 0.035 Uiso 1 1 calc R
C61 C 0.66153(14) 0.38122(12) 0.18050(12) 0.0231(4) Uani 1 1 d .
C62 C 0.69996(17) 0.39479(14) 0.10788(13) 0.0333(5) Uani 1 1 d .
H62 H 0.7336 0.4416 0.0989 0.040 Uiso 1 1 calc R
C63 C 0.6888(2) 0.33962(16) 0.04900(14) 0.0451(6) Uani 1 1 d .
H63 H 0.7151 0.3494 0.0010 0.054 Uiso 1 1 calc R
C64 C 0.6389(2) 0.27027(16) 0.06114(16) 0.0485(7) Uani 1 1 d .
H64 H 0.6314 0.2332 0.0215 0.058 Uiso 1 1 calc R
C65 C 0.59988(19) 0.25599(15) 0.13257(17) 0.0452(7) Uani 1 1 d .
H65 H 0.5654 0.2095 0.1407 0.054 Uiso 1 1 calc R
C66 C 0.61188(16) 0.31050(13) 0.19209(14) 0.0317(5) Uani 1 1 d .
H66 H 0.5865 0.2998 0.2403 0.038 Uiso 1 1 calc R
C71 C 0.58102(13) 0.45060(12) 0.31894(11) 0.0212(4) Uani 1 1 d .
C72 C 0.56735(14) 0.38388(13) 0.36628(12) 0.0248(4) Uani 1 1 d .
H72 H 0.6066 0.3396 0.3616 0.030 Uiso 1 1 calc R
C73 C 0.49577(14) 0.38299(14) 0.42025(12) 0.0284(5) Uani 1 1 d .
H73 H 0.4863 0.3378 0.4506 0.034 Uiso 1 1 calc R
C74 C 0.43874(14) 0.44910(14) 0.42889(12) 0.0294(5) Uani 1 1 d .
H74 H 0.3915 0.4488 0.4656 0.035 Uiso 1 1 calc R
C75 C 0.45189(14) 0.51547(14) 0.38317(13) 0.0293(5) Uani 1 1 d .
H75 H 0.4133 0.5600 0.3892 0.035 Uiso 1 1 calc R
C76 C 0.52238(14) 0.51671(12) 0.32793(12) 0.0240(4) Uani 1 1 d .
H76 H 0.5303 0.5617 0.2970 0.029 Uiso 1 1 calc R

loop_
_atom_site_aniso_label
_atom_site_aniso_U_11
_atom_site_aniso_U_22
_atom_site_aniso_U_33
_atom_site_aniso_U_23
_atom_site_aniso_U_13
_atom_site_aniso_U_12
Ru1 0.01624(8) 0.01449(8) 0.01412(8) -0.00034(6) 0.00157(5) 0.00014(6)
P1 0.0171(2) 0.0157(2) 0.0143(2) -0.00078(17) 0.00172(18) -0.00097(17)
P2 0.0169(2) 0.0188(2) 0.0171(2) 0.00181(19) 0.00099(18) -0.00042(18)
N1 0.0512(14) 0.0220(10) 0.0591(14) 0.0059(10) 0.0109(11) -0.0017(9)
C1 0.0183(9) 0.0195(9) 0.0162(9) 0.0019(7) 0.0037(7) 0.0006(7)
C2 0.0227(10) 0.0223(10) 0.0209(10) 0.0020(8) 0.0035(8) 0.0017(8)
C3 0.0240(10) 0.0229(10) 0.0212(10) 0.0013(8) 0.0048(8) 0.0013(8)
C4 0.0275(11) 0.0216(10) 0.0259(11) 0.0008(8) 0.0033(9) -0.0004(8)
C5 0.0264(11) 0.0182(10) 0.0264(11) 0.0004(8) 0.0046(8) 0.0018(8)
C6 0.0305(12) 0.0203(10) 0.0332(12) 0.0011(9) -0.0030(9) -0.0011(9)
C7 0.0311(12) 0.0219(11) 0.0341(12) 0.0057(9) -0.0005(10) 0.0031(9)
C8 0.0281(11) 0.0177(10) 0.0364(12) 0.0025(9) 0.0070(9) -0.0008(8)
C9 0.0339(13) 0.0256(11) 0.0397(13) -0.0018(10) -0.0042(10) -0.0076(9)
C10 0.0305(12) 0.0255(11) 0.0319(12) 0.0060(9) -0.0056(9) -0.0025(9)
C11 0.0367(12) 0.0280(11) 0.0140(9) -0.0026(8) -0.0045(8) 0.0064(9)
C12 0.0287(11) 0.0303(11) 0.0174(10) -0.0052(8) 0.0073(8) -0.0026(9)
C13 0.0247(10) 0.0243(10) 0.0233(10) -0.0091(8) -0.0018(8) 0.0041(8)
C14 0.0308(11) 0.0184(10) 0.0222(10) -0.0049(8) 0.0018(8) -0.0028(8)
C15 0.0226(10) 0.0333(12) 0.0216(10) -0.0128(9) -0.0022(8) -0.0003(9)
C16 0.0332(12) 0.0250(11) 0.0406(13) 0.0029(10) 0.0071(10) -0.0004(9)
C21 0.0166(9) 0.0167(9) 0.0182(9) 0.0006(7) 0.0037(7) -0.0010(7)
C22 0.0214(10) 0.0192(9) 0.0208(10) -0.0018(8) 0.0001(8) -0.0010(8)
C23 0.0281(11) 0.0235(10) 0.0181(10) 0.0012(8) 0.0029(8) 0.0030(8)
C24 0.0283(11) 0.0199(10) 0.0278(11) 0.0055(8) 0.0054(9) -0.0001(8)
C25 0.0332(12) 0.0168(10) 0.0292(11) -0.0012(8) 0.0034(9) -0.0040(8)
C26 0.0291(11) 0.0198(9) 0.0180(10) -0.0013(8) 0.0025(8) -0.0014(8)
C31 0.0176(9) 0.0199(9) 0.0164(9) -0.0036(7) 0.0024(7) 0.0000(7)
C32 0.0257(11) 0.0289(11) 0.0242(10) 0.0047(9) 0.0005(8) -0.0046(8)
C33 0.0213(10) 0.0373(13) 0.0342(12) 0.0014(10) -0.0031(9) -0.0076(9)
C34 0.0223(10) 0.0328(12) 0.0271(11) -0.0057(9) -0.0048(9) 0.0029(9)
C35 0.0271(11) 0.0232(10) 0.0209(10) 0.0011(8) 0.0000(8) 0.0051(8)
C36 0.0193(9) 0.0187(9) 0.0231(10) -0.0019(8) 0.0030(8) -0.0005(7)
C41 0.0226(10) 0.0169(9) 0.0145(9) 0.0006(7) 0.0015(7) 0.0022(7)
C42 0.0227(10) 0.0192(10) 0.0213(10) -0.0020(8) 0.0021(8) -0.0022(8)
C43 0.0233(10) 0.0255(11) 0.0226(10) -0.0014(8) 0.0042(8) 0.0043(8)
C44 0.0293(11) 0.0220(10) 0.0223(10) -0.0069(8) 0.0025(8) 0.0039(8)
C45 0.0279(11) 0.0229(10) 0.0263(11) -0.0061(8) -0.0006(9) -0.0039(8)
C46 0.0218(10) 0.0221(10) 0.0195(9) -0.0022(8) 0.0018(8) 0.0002(8)
C51 0.0237(10) 0.0240(10) 0.0222(10) 0.0054(8) 0.0023(8) 0.0028(8)
C52 0.0305(12) 0.0352(12) 0.0303(12) 0.0096(10) -0.0029(9) 0.0032(10)
C53 0.0405(14) 0.0449(15) 0.0405(14) 0.0148(12) -0.0040(11) 0.0119(12)
C54 0.0559(17) 0.0323(14) 0.0500(16) 0.0204(12) 0.0023(13) 0.0089(12)
C55 0.0453(14) 0.0267(12) 0.0468(15) 0.0128(11) 0.0035(12) -0.0015(10)
C56 0.0307(12) 0.0247(11) 0.0315(12) 0.0066(9) 0.0024(9) 0.0001(9)
C61 0.0206(10) 0.0253(10) 0.0234(10) -0.0018(8) -0.0044(8) 0.0028(8)
C62 0.0426(14) 0.0335(13) 0.0239(11) -0.0006(9) -0.0001(10) -0.0012(10)
C63 0.0614(17) 0.0510(16) 0.0228(12) -0.0068(11) -0.0035(12) 0.0046(14)
C64 0.0589(18) 0.0444(16) 0.0417(15) -0.0199(13) -0.0168(13) 0.0071(13)
C65 0.0434(15) 0.0333(14) 0.0587(18) -0.0157(12) -0.0032(13) -0.0052(11)
C66 0.0301(12) 0.0270(12) 0.0380(13) -0.0052(10) 0.0013(10) -0.0028(9)
C71 0.0166(9) 0.0268(11) 0.0203(10) -0.0013(8) -0.0008(7) -0.0020(8)
C72 0.0197(10) 0.0281(11) 0.0265(11) 0.0021(9) 0.0010(8) -0.0009(8)
C73 0.0229(11) 0.0358(12) 0.0265(11) 0.0023(9) 0.0021(9) -0.0083(9)
C74 0.0170(10) 0.0455(14) 0.0256(11) -0.0102(10) 0.0040(8) -0.0087(9)
C75 0.0197(10) 0.0340(12) 0.0344(12) -0.0112(10) 0.0010(9) 0.0023(9)
C76 0.0208(10) 0.0240(10) 0.0273(11) -0.0033(8) -0.0014(8) 0.0001(8)

loop_
_atom_type_symbol
_atom_type_description
_atom_type_scat_dispersion_real
_atom_type_scat_dispersion_imag
_atom_type_scat_source
C C 0.0033 0.0016 'International Tables Vol C Tables 4.2.6.8 and 6.1.1.4'
H H 0.0000 0.0000 'International Tables Vol C Tables 4.2.6.8 and 6.1.1.4'
N N 0.0061 0.0033 'International Tables Vol C Tables 4.2.6.8 and 6.1.1.4'
P P 0.1023 0.0942 'International Tables Vol C Tables 4.2.6.8 and 6.1.1.4'
Ru Ru -1.2594 0.8363 'International Tables Vol C Tables 4.2.6.8 and 6.1.1.4'

loop_
_geom_angle_atom_site_label_1
_geom_angle_atom_site_label_2
_geom_angle_atom_site_label_3
_geom_angle
P2 Ru1 P1 101.388(18)
C1 Ru1 P1 90.67(5)
C1 Ru1 P2 88.37(6)
C1 Ru1 C11 92.84(8)
C1 Ru1 C12 95.80(8)
C1 Ru1 C13 129.30(8)
C1 Ru1 C14 153.59(7)
C1 Ru1 C15 122.66(8)
C11 Ru1 P1 115.79(6)
C11 Ru1 P2 142.77(6)
C11 Ru1 C13 61.50(7)
C11 Ru1 C14 61.05(7)
C11 Ru1 C15 36.49(8)
C12 Ru1 P1 152.31(6)
C12 Ru1 P2 105.67(6)
C12 Ru1 C11 37.18(8)
C12 Ru1 C13 37.08(7)
C12 Ru1 C14 61.45(8)
C12 Ru1 C15 61.44(8)
C13 Ru1 P1 139.11(6)
C13 Ru1 P2 89.47(5)
C13 Ru1 C14 36.45(7)
C13 Ru1 C15 60.93(7)
C14 Ru1 P1 103.84(5)
C14 Ru1 P2 109.69(5)
C15 Ru1 P1 92.51(5)
C15 Ru1 P2 146.00(6)
C15 Ru1 C14 36.38(7)
C21 P1 Ru1 116.39(6)
C21 P1 C31 103.66(9)
C21 P1 C41 101.76(8)
C31 P1 Ru1 108.94(6)
C41 P1 Ru1 125.28(6)
C41 P1 C31 97.48(8)
C51 P2 Ru1 118.50(7)
C51 P2 C71 102.36(9)
C61 P2 Ru1 122.50(7)
C61 P2 C51 100.83(9)
C61 P2 C71 104.45(9)
C71 P2 Ru1 105.78(6)
C2 C1 Ru1 175.02(17)
C1 C2 C3 178.6(2)
C4 C3 C2 178.3(2)
C3 C4 C5 173.4(2)
C6 C5 C4 119.72(19)
C10 C5 C4 121.85(19)
C10 C5 C6 118.39(19)
C5 C6 H6 119.6
C7 C6 C5 120.8(2)
C7 C6 H6 119.6
C6 C7 H7 120.0
C6 C7 C8 119.9(2)
C8 C7 H7 120.0
C7 C8 C16 119.6(2)
C9 C8 C7 119.90(19)
C9 C8 C16 120.5(2)
C8 C9 H9 120.0
C10 C9 C8 120.0(2)
C10 C9 H9 120.0
C5 C10 H10 119.5
C9 C10 C5 120.9(2)
C9 C10 H10 119.5
Ru1 C11 H11 121.9
C12 C11 Ru1 71.10(11)
C12 C11 H11 125.9
C15 C11 Ru1 72.78(11)
C15 C11 H11 125.9
C15 C11 C12 108.21(18)
Ru1 C12 H12 121.6
C11 C12 Ru1 71.72(11)
C11 C12 H12 126.4
C13 C12 Ru1 72.00(11)
C13 C12 C11 107.21(18)
C13 C12 H12 126.4
Ru1 C13 H13 121.8
C12 C13 Ru1 70.91(11)
C12 C13 H13 125.7
C14 C13 Ru1 73.21(11)
C14 C13 C12 108.60(18)
C14 C13 H13 125.7
Ru1 C14 H14 123.9
C13 C14 Ru1 70.34(11)
C13 C14 H14 126.3
C13 C14 C15 107.48(18)
C15 C14 Ru1 71.17(11)
C15 C14 H14 126.3
Ru1 C15 H15 122.7
C11 C15 Ru1 70.72(11)
C11 C15 C14 108.49(18)
C11 C15 H15 125.8
C14 C15 Ru1 72.46(11)
C14 C15 H15 125.8
N1 C16 C8 179.6(3)
C22 C21 P1 121.95(14)
C22 C21 C26 118.69(17)
C26 C21 P1 119.32(14)
C21 C22 H22 119.9
C23 C22 C21 120.12(18)
C23 C22 H22 119.9
C22 C23 H23 119.8
C24 C23 C22 120.50(19)
C24 C23 H23 119.8
C23 C24 H24 120.1
C23 C24 C25 119.76(19)
C25 C24 H24 120.1
C24 C25 H25 120.0
C26 C25 C24 119.96(19)
C26 C25 H25 120.0
C21 C26 H26 119.5
C25 C26 C21 120.91(18)
C25 C26 H26 119.5
C32 C31 P1 125.61(15)
C32 C31 C36 118.55(18)
C36 C31 P1 115.82(14)
C31 C32 H32 119.8
C31 C32 C33 120.3(2)
C33 C32 H32 119.8
C32 C33 H33 119.7
C34 C33 C32 120.6(2)
C34 C33 H33 119.7
C33 C34 H34 120.1
C33 C34 C35 119.9(2)
C35 C34 H34 120.1
C34 C35 H35 120.1
C34 C35 C36 119.71(19)
C36 C35 H35 120.1
C31 C36 H36 119.5
C35 C36 C31 120.92(18)
C35 C36 H36 119.5
C42 C41 P1 118.53(14)
C46 C41 P1 122.74(14)
C46 C41 C42 118.72(17)
C41 C42 H42 119.6
C43 C42 C41 120.78(18)
C43 C42 H42 119.6
C42 C43 H43 120.0
C42 C43 C44 119.92(18)
C44 C43 H43 120.0
C43 C44 H44 120.0
C45 C44 C43 119.97(18)
C45 C44 H44 120.0
C44 C45 H45 119.9
C44 C45 C46 120.19(19)
C46 C45 H45 119.9
C41 C46 C45 120.43(18)
C41 C46 H46 119.8
C45 C46 H46 119.8
C52 C51 P2 121.23(16)
C56 C51 P2 119.56(16)
C56 C51 C52 119.15(19)
C51 C52 H52 120.1
C53 C52 C51 119.9(2)
C53 C52 H52 120.1
C52 C53 H53 119.8
C54 C53 C52 120.4(2)
C54 C53 H53 119.8
C53 C54 H54 119.9
C55 C54 C53 120.2(2)
C55 C54 H54 119.9
C54 C55 H55 120.1
C54 C55 C56 119.7(2)
C56 C55 H55 120.1
C51 C56 C55 120.6(2)
C51 C56 H56 119.7
C55 C56 H56 119.7
C62 C61 P2 118.43(16)
C66 C61 P2 123.24(17)
C66 C61 C62 118.2(2)
C61 C62 H62 119.6
C63 C62 C61 120.9(2)
C63 C62 H62 119.6
C62 C63 H63 119.9
C64 C63 C62 120.3(2)
C64 C63 H63 119.9
C63 C64 H64 120.2
C63 C64 C65 119.7(2)
C65 C64 H64 120.2
C64 C65 H65 119.8
C64 C65 C66 120.4(2)
C66 C65 H65 119.8
C61 C66 H66 119.7
C65 C66 C61 120.6(2)
C65 C66 H66 119.7
C72 C71 P2 118.39(15)
C76 C71 P2 122.38(15)
C76 C71 C72 118.58(18)
C71 C72 H72 119.7
C73 C72 C71 120.67(19)
C73 C72 H72 119.7
C72 C73 H73 120.0
C74 C73 C72 120.1(2)
C74 C73 H73 120.0
C73 C74 H74 120.1
C75 C74 C73 119.9(2)
C75 C74 H74 120.1
C74 C75 H75 119.7
C74 C75 C76 120.7(2)
C76 C75 H75 119.7
C71 C76 H76 119.9
C75 C76 C71 120.1(2)
C75 C76 H76 119.9

loop_
_geom_bond_atom_site_label_1
_geom_bond_atom_site_label_2
_geom_bond_distance
Ru1 P1 2.2936(5)
Ru1 P2 2.2915(5)
Ru1 C1 1.9843(19)
Ru1 C11 2.2292(19)
Ru1 C12 2.2211(19)
Ru1 C13 2.2353(19)
Ru1 C14 2.2725(19)
Ru1 C15 2.2557(19)
P1 C21 1.8287(19)
P1 C31 1.845(2)
P1 C41 1.8423(19)
P2 C51 1.837(2)
P2 C61 1.831(2)
P2 C71 1.847(2)
N1 C16 1.144(3)
C1 C2 1.221(3)
C2 C3 1.371(3)
C3 C4 1.204(3)
C4 C5 1.430(3)
C5 C6 1.402(3)
C5 C10 1.396(3)
C6 H6 0.9300
C6 C7 1.378(3)
C7 H7 0.9300
C7 C8 1.391(3)
C8 C9 1.389(3)
C8 C16 1.445(3)
C9 H9 0.9300
C9 C10 1.378(3)
C10 H10 0.9300
C11 H11 0.9300
C11 C12 1.419(3)
C11 C15 1.405(3)
C12 H12 0.9300
C12 C13 1.417(3)
C13 H13 0.9300
C13 C14 1.410(3)
C14 H14 0.9300
C14 C15 1.414(3)
C15 H15 0.9300
C21 C22 1.393(3)
C21 C26 1.396(3)
C22 H22 0.9300
C22 C23 1.392(3)
C23 H23 0.9300
C23 C24 1.377(3)
C24 H24 0.9300
C24 C25 1.390(3)
C25 H25 0.9300
C25 C26 1.379(3)
C26 H26 0.9300
C31 C32 1.387(3)
C31 C36 1.393(3)
C32 H32 0.9300
C32 C33 1.389(3)
C33 H33 0.9300
C33 C34 1.374(3)
C34 H34 0.9300
C34 C35 1.382(3)
C35 H35 0.9300
C35 C36 1.387(3)
C36 H36 0.9300
C41 C42 1.403(3)
C41 C46 1.383(3)
C42 H42 0.9300
C42 C43 1.376(3)
C43 H43 0.9300
C43 C44 1.391(3)
C44 H44 0.9300
C44 C45 1.375(3)
C45 H45 0.9300
C45 C46 1.396(3)
C46 H46 0.9300
C51 C52 1.399(3)
C51 C56 1.387(3)
C52 H52 0.9300
C52 C53 1.386(3)
C53 H53 0.9300
C53 C54 1.385(4)
C54 H54 0.9300
C54 C55 1.378(4)
C55 H55 0.9300
C55 C56 1.393(3)
C56 H56 0.9300
C61 C62 1.394(3)
C61 C66 1.391(3)
C62 H62 0.9300
C62 C63 1.382(3)
C63 H63 0.9300
C63 C64 1.375(4)
C64 H64 0.9300
C64 C65 1.381(4)
C65 H65 0.9300
C65 C66 1.384(3)
C66 H66 0.9300
C71 C72 1.397(3)
C71 C76 1.394(3)
C72 H72 0.9300
C72 C73 1.390(3)
C73 H73 0.9300
C73 C74 1.379(3)
C74 H74 0.9300
C74 C75 1.375(3)
C75 H75 0.9300
C75 C76 1.393(3)
C76 H76 0.9300
